data_1513007
loop_
_publ_author_name
'Jency Thomas'
'Dinesh Kumar'
'Arunachalam Ramanan'

_publ_section_title
;
 Crystallization of phosphomolybdate clusters mediated by copper azole
 complexes: Influence of pH and temperature
;
_journal_name_full
;
Inorganica Chimica Acta
;
_journal_page_first 126
_journal_page_last 135
_journal_paper_doi 10.1016/j.ica.2012.10.034
_journal_volume 396
_journal_year 2013
_chemical_formula_sum 'C42 H62 Cu4 Mo12 N28 Na O71 P8'
_chemical_formula_weight 3771.43
_space_group_IT_number 2
_symmetry_cell_setting triclinic
_symmetry_space_group_name_Hall '-P 1'
_symmetry_space_group_name_H-M 'P -1'
_atom_sites_solution_hydrogens geom
_atom_sites_solution_primary direct
_atom_sites_solution_secondary difmap
_cell_angle_alpha 111.197(2)
_cell_angle_beta 90.176(3)
_cell_angle_gamma 119.109(2)
_cell_formula_units_Z 1
_cell_length_a 15.141(2)
_cell_length_b 15.335(2)
_cell_length_c 15.446(3)
_cell_measurement_reflns_used 11241
_cell_measurement_temperature 298(2)
_cell_measurement_theta_max 25.12
_cell_measurement_theta_min 2.18
_cell_volume 2850.0(8)
_computing_cell_refinement 'Bruker SMART'
_computing_data_collection 'Bruker SMART'
_computing_data_reduction 'Bruker SAINT'
_computing_molecular_graphics 'Bruker SHELXTL'
_computing_publication_material 'Bruker SHELXTL'
_computing_structure_refinement 'SHELXL-97 (Sheldrick, 1997)'
_computing_structure_solution 'SHELXS-97 (Sheldrick, 1990)'
_diffrn_ambient_temperature 298(2)
_diffrn_measured_fraction_theta_full 0.997
_diffrn_measured_fraction_theta_max 0.997
_diffrn_measurement_device_type 'CCD area detector'
_diffrn_measurement_method 'phi and omega scans'
_diffrn_radiation_monochromator graphite
_diffrn_radiation_source 'fine-focus sealed tube'
_diffrn_radiation_type MoK\a
_diffrn_radiation_wavelength 0.71073
_diffrn_reflns_av_R_equivalents 0.0532
_diffrn_reflns_av_sigmaI/netI 0.0672
_diffrn_reflns_limit_h_max 18
_diffrn_reflns_limit_h_min -18
_diffrn_reflns_limit_k_max 18
_diffrn_reflns_limit_k_min -18
_diffrn_reflns_limit_l_max 18
_diffrn_reflns_limit_l_min -18
_diffrn_reflns_number 26616
_diffrn_reflns_theta_full 25.00
_diffrn_reflns_theta_max 25.00
_diffrn_reflns_theta_min 1.58
_exptl_absorpt_coefficient_mu 2.228
_exptl_absorpt_correction_T_max 0.761
_exptl_absorpt_correction_T_min 0.432
_exptl_absorpt_correction_type multi-scan
_exptl_absorpt_process_details '(SADABS; Bruker, 2000)'
_exptl_crystal_colour red
_exptl_crystal_density_diffrn 2.197
_exptl_crystal_density_method 'not measured'
_exptl_crystal_description block
_exptl_crystal_F_000 1829
_exptl_crystal_size_max 0.421
_exptl_crystal_size_mid 0.314
_exptl_crystal_size_min 0.124
_refine_diff_density_max 1.467
_refine_diff_density_min -1.182
_refine_diff_density_rms 0.223
_refine_ls_extinction_method none
_refine_ls_goodness_of_fit_ref 1.361
_refine_ls_hydrogen_treatment constr
_refine_ls_matrix_type full
_refine_ls_number_parameters 737
_refine_ls_number_reflns 10044
_refine_ls_number_restraints 0
_refine_ls_restrained_S_all 1.361
_refine_ls_R_factor_all 0.0971
_refine_ls_R_factor_gt 0.0827
_refine_ls_shift/su_max 0.002
_refine_ls_shift/su_mean 0.001
_refine_ls_structure_factor_coef Fsqd
_refine_ls_weighting_details 'calc w=1/[\s^2^(Fo^2^)+(0.0867P)^2^+0.6769P] where P=(Fo^2^+2Fc^2^)/3'
_refine_ls_weighting_scheme calc
_refine_ls_wR_factor_gt 0.1842
_refine_ls_wR_factor_ref 0.1906
_reflns_number_gt 8459
_reflns_number_total 10044
_reflns_threshold_expression >2sigma(I)
_cod_data_source_file ICA-2013-396-126-135-6.cif
_cod_data_source_block jp175m
_cod_original_sg_symbol_H-M P-1
_cod_database_code 1513007

loop_
_symmetry_equiv_pos_as_xyz
'x, y, z'
'-x, -y, -z'

loop_
_atom_site_label
_atom_site_type_symbol
_atom_site_fract_x
_atom_site_fract_y
_atom_site_fract_z
_atom_site_U_iso_or_equiv
_atom_site_adp_type
_atom_site_occupancy
_atom_site_symmetry_multiplicity
_atom_site_calc_flag
_atom_site_refinement_flags
Na1 Na 0.5000 0.5000 0.0000 0.0204(12) Uani 1 2 d S
P1 P 0.2975(2) 0.3432(2) 0.30435(19) 0.0257(6) Uani 1 1 d .
P2 P 0.8376(2) 0.5087(3) 0.24842(19) 0.0306(7) Uani 1 1 d .
P3 P 0.6444(2) 0.8916(3) 0.3945(2) 0.0340(7) Uani 1 1 d .
P4 P 0.5689(2) 0.5712(2) 0.26844(16) 0.0178(5) Uani 1 1 d .
Mo1 Mo 0.32038(6) 0.48626(7) 0.17930(6) 0.0178(2) Uani 1 1 d .
Mo2 Mo 0.40556(7) 0.29636(7) 0.12116(6) 0.0197(2) Uani 1 1 d .
Mo3 Mo 0.59780(7) 0.36331(7) 0.11371(6) 0.0205(2) Uani 1 1 d .
Mo4 Mo 0.77244(7) 0.64133(7) 0.15574(6) 0.0199(2) Uani 1 1 d .
Mo5 Mo 0.71058(7) 0.77881(7) 0.19832(6) 0.0204(2) Uani 1 1 d .
Mo6 Mo 0.44906(7) 0.68965(7) 0.21220(6) 0.0183(2) Uani 1 1 d .
Cu1 Cu 0.6309(2) 0.0335(2) 0.99437(18) 0.0969(8) Uani 1 1 d .
Cu2 Cu 0.9311(2) 0.9352(2) 0.79833(19) 0.0943(8) Uani 1 1 d .
O1 O 0.2063(5) 0.4664(6) 0.1412(5) 0.0298(17) Uani 1 1 d .
O2 O 0.2682(5) 0.4088(6) 0.2683(5) 0.0280(17) Uani 1 1 d .
O3 O 0.3022(5) 0.3373(5) 0.0806(4) 0.0215(15) Uani 1 1 d .
O4 O 0.4571(5) 0.4740(5) 0.2195(4) 0.0192(15) Uani 1 1 d .
O5 O 0.4079(5) 0.5536(5) 0.1017(4) 0.0160(14) Uani 1 1 d .
O6 O 0.3869(5) 0.6201(6) 0.2963(5) 0.0260(16) Uani 1 1 d .
O7 O 0.3453(6) 0.1633(6) 0.0474(5) 0.0368(19) Uani 1 1 d .
O8 O 0.3203(6) 0.2691(6) 0.2234(5) 0.0311(17) Uani 1 1 d .
O9 O 0.5193(5) 0.3259(6) 0.2077(5) 0.0241(16) Uani 1 1 d .
O10 O 0.4931(5) 0.3684(6) 0.0461(4) 0.0211(15) Uani 1 1 d .
O11 O 0.5897(6) 0.2476(7) 0.0364(5) 0.038(2) Uani 1 1 d .
O12 O 0.7262(6) 0.4130(6) 0.2077(5) 0.0345(19) Uani 1 1 d .
O13 O 0.7026(5) 0.4732(6) 0.0609(4) 0.0211(15) Uani 1 1 d .
O14 O 0.6428(5) 0.5396(5) 0.2166(4) 0.0191(15) Uani 1 1 d .
O15 O 0.8662(6) 0.6928(6) 0.0997(5) 0.0314(18) Uani 1 1 d .
O16 O 0.8558(5) 0.6084(6) 0.2318(5) 0.0297(17) Uani 1 1 d .
O17 O 0.7976(5) 0.7605(6) 0.2753(4) 0.0269(16) Uani 1 1 d .
O18 O 0.6603(5) 0.6386(5) 0.0902(4) 0.0201(15) Uani 1 1 d .
O19 O 0.7915(6) 0.8717(6) 0.1601(5) 0.0348(18) Uani 1 1 d .
O20 O 0.5812(5) 0.6698(5) 0.2533(4) 0.0179(14) Uani 1 1 d .
O21 O 0.7171(6) 0.8954(6) 0.3252(5) 0.0340(18) Uani 1 1 d .
O22 O 0.5704(5) 0.7652(5) 0.1496(5) 0.0218(15) Uani 1 1 d .
O23 O 0.5339(6) 0.8333(6) 0.3387(5) 0.0362(19) Uani 1 1 d .
O24 O 0.3692(6) 0.7272(6) 0.1836(5) 0.0309(17) Uani 1 1 d .
O25 O 0.2152(6) 0.2815(6) 0.3480(5) 0.0294(17) Uani 1 1 d .
O26 O 0.3995(6) 0.4256(7) 0.3871(5) 0.0350(19) Uani 1 1 d .
O27 O 0.8612(7) 0.5464(9) 0.3599(5) 0.053(3) Uani 1 1 d .
O28 O 0.9135(7) 0.4751(8) 0.2125(6) 0.047(2) Uani 1 1 d .
O29 O 0.6778(7) 1.0023(7) 0.4700(6) 0.056(3) Uani 1 1 d .
O30 O 0.6473(7) 0.8229(7) 0.4504(5) 0.049(2) Uani 1 1 d .
O31 O 0.5883(6) 0.5999(6) 0.3739(5) 0.0292(17) Uani 1 1 d .
N1 N 0.6650(13) 0.0640(11) 1.1195(9) 0.094(5) Uani 1 1 d G
C1 C 0.6660(14) -0.0069(10) 1.1476(9) 0.096(7) Uani 1 1 d G
H1 H 0.6472 -0.0784 1.1085 0.115 Uiso 1 1 calc R
N2 N 0.6983(14) 0.0410(13) 1.2407(10) 0.123(7) Uani 1 1 d G
H2 H 0.7057 0.0118 1.2761 0.148 Uiso 1 1 calc R
C2 C 0.717(2) 0.1416(15) 1.2701(10) 0.23(2) Uani 1 1 d G
H2A H 0.7410 0.1935 1.3329 0.279 Uiso 1 1 calc R
C3 C 0.697(2) 0.1558(13) 1.1952(11) 0.44(6) Uani 1 1 d G
H3 H 0.7033 0.2196 1.1957 0.526 Uiso 1 1 calc R
N3 N 0.6074(16) 0.0117(12) 0.8712(11) 0.107(6) Uani 1 1 d .
N4 N 0.596(3) -0.048(2) 0.7160(18) 0.211(15) Uani 1 1 d .
H4 H 0.5821 -0.0899 0.6568 0.253 Uiso 1 1 calc R
N5 N 0.8918(10) 0.9920(9) 0.7278(8) 0.080(4) Uani 1 1 d G
C7 C 0.8180(10) 0.9336(8) 0.6478(8) 0.087(6) Uani 1 1 d G
H7 H 0.7787 0.8575 0.6163 0.104 Uiso 1 1 calc R
N6 N 0.8106(11) 1.0042(11) 0.6210(8) 0.092(8) Uani 1.00(5) 1 d G
H6 H 0.7688 0.9871 0.5717 0.111 Uiso 1.0(3) 1 calc R
C8 C 0.8799(13) 1.1062(10) 0.6845(10) 0.126(10) Uani 1 1 d G
H8 H 0.8912 1.1709 0.6830 0.152 Uiso 1 1 calc R
C9 C 0.9301(11) 1.0987(9) 0.7505(10) 0.119(9) Uani 1 1 d G
H9 H 0.9823 1.1572 0.8028 0.143 Uiso 1 1 calc R
N7 N 0.9788(10) 0.8977(10) 0.8838(9) 0.059(3) Uani 1 1 d .
N8 N 0.9706(12) 0.8269(12) 0.9835(11) 0.079(4) Uani 1 1 d .
H8A H 0.9474 0.7946 1.0208 0.095 Uiso 1 1 calc R
N9 N 0.1028(9) 0.6198(11) -0.0247(8) 0.059(3) Uani 1 1 d .
H9A H 0.1092 0.6084 -0.0825 0.071 Uiso 1 1 calc R
N10 N 0.1373(9) 0.6557(12) 0.1245(8) 0.070(4) Uani 1 1 d .
H10 H 0.1691 0.6732 0.1798 0.084 Uiso 1 1 calc R
N11 N -0.0077(10) 0.4113(13) 0.3087(9) 0.074(4) Uani 1 1 d .
H11 H -0.0304 0.4354 0.2775 0.089 Uiso 1 1 calc R
N12 N 0.0727(9) 0.3416(11) 0.3458(9) 0.061(4) Uani 1 1 d .
H12 H 0.1113 0.3147 0.3443 0.073 Uiso 1 1 calc R
N13 N 0.4004(10) 0.6524(9) 0.4823(8) 0.054(3) Uani 1 1 d .
H13 H 0.4102 0.6513 0.4272 0.065 Uiso 1 1 calc R
N14 N 0.4223(10) 0.6526(10) 0.6166(7) 0.053(3) Uani 1 1 d .
H14 H 0.4471 0.6521 0.6665 0.063 Uiso 1 1 calc R
C4 C 0.619(2) -0.067(2) 0.7876(18) 0.119(9) Uani 1 1 d .
H4A H 0.6374 -0.1167 0.7860 0.143 Uiso 1 1 calc R
C5 C 0.5965(16) 0.0429(12) 0.7472(11) 0.077(6) Uani 1 1 d .
H5 H 0.5925 0.0781 0.7106 0.092 Uiso 1 1 calc R
C6 C 0.604(2) 0.0759(15) 0.8369(14) 0.136(11) Uani 1 1 d .
H6A H 0.6064 0.1404 0.8744 0.163 Uiso 1 1 calc R
C10 C 0.9173(13) 0.8335(13) 0.9231(13) 0.072(5) Uani 1 1 d .
H10A H 0.8454 0.7980 0.9092 0.087 Uiso 1 1 calc R
C11 C 1.0698(14) 0.8809(18) 0.9760(14) 0.086(6) Uani 1 1 d .
H11A H 1.1257 0.8851 1.0064 0.104 Uiso 1 1 calc R
C12 C 1.0727(15) 0.9257(16) 0.9185(13) 0.079(5) Uani 1 1 d .
H12A H 1.1328 0.9713 0.9039 0.095 Uiso 1 1 calc R
C13 C 0.1669(13) 0.6307(16) 0.0438(11) 0.082(6) Uani 1 1 d .
H13A H 0.2234 0.6220 0.0355 0.098 Uiso 1 1 calc R
C14 C 0.0457(11) 0.6483(13) 0.1030(11) 0.059(4) Uani 1 1 d .
H14A H 0.0038 0.6552 0.1455 0.071 Uiso 1 1 calc R
C15 C 0.0257(10) 0.6300(13) 0.0137(11) 0.057(4) Uani 1 1 d .
H15 H -0.0303 0.6249 -0.0176 0.069 Uiso 1 1 calc R
C16 C 0.017(2) 0.352(3) 0.405(2) 0.187(17) Uani 1 1 d .
H16 H 0.0120 0.3306 0.4545 0.224 Uiso 1 1 calc R
C17 C -0.034(2) 0.398(3) 0.3895(19) 0.172(15) Uani 1 1 d .
H17 H -0.0762 0.4165 0.4251 0.206 Uiso 1 1 calc R
C18 C 0.0590(11) 0.3797(14) 0.2883(13) 0.066(5) Uani 1 1 d .
H18 H 0.0924 0.3841 0.2383 0.079 Uiso 1 1 calc R
C19 C 0.4615(12) 0.6524(12) 0.5439(9) 0.055(4) Uani 1 1 d .
H19 H 0.5223 0.6524 0.5354 0.066 Uiso 1 1 calc R
C20 C 0.3388(15) 0.6537(19) 0.6022(13) 0.097(7) Uani 1 1 d .
H20 H 0.2959 0.6539 0.6452 0.116 Uiso 1 1 calc R
C21 C 0.3224(14) 0.6544(18) 0.5180(12) 0.085(6) Uani 1 1 d .
H21 H 0.2685 0.6560 0.4909 0.102 Uiso 1 1 calc R
O1W O 0.5000 0.0000 1.0000 0.159(11) Uani 1 2 d S
O2W O 0.6163(11) 0.1209(12) 0.5998(8) 0.096(4) Uani 1 1 d .
O3W O 0.8518(18) 0.2177(17) 0.5158(19) 0.216(11) Uani 1 1 d .
O4W O 0.7679(8) 0.6393(11) 0.4571(7) 0.080(4) Uani 1 1 d .
O5W O 0.1979(10) 0.6762(11) 0.3061(9) 0.091(4) Uani 1 1 d .

loop_
_atom_site_aniso_label
_atom_site_aniso_U_11
_atom_site_aniso_U_22
_atom_site_aniso_U_33
_atom_site_aniso_U_23
_atom_site_aniso_U_13
_atom_site_aniso_U_12
Na1 0.029(3) 0.032(3) 0.014(3) 0.012(2) 0.008(2) 0.024(3)
P1 0.0352(16) 0.0364(16) 0.0210(14) 0.0189(13) 0.0135(12) 0.0246(14)
P2 0.0397(17) 0.058(2) 0.0176(14) 0.0206(14) 0.0103(12) 0.0380(16)
P3 0.0401(18) 0.0329(17) 0.0186(14) -0.0011(13) 0.0051(13) 0.0200(15)
P4 0.0274(14) 0.0287(14) 0.0085(12) 0.0098(11) 0.0076(10) 0.0210(12)
Mo1 0.0250(5) 0.0274(5) 0.0120(4) 0.0114(4) 0.0072(3) 0.0192(4)
Mo2 0.0320(5) 0.0249(5) 0.0131(4) 0.0111(4) 0.0084(4) 0.0200(4)
Mo3 0.0338(5) 0.0313(5) 0.0145(4) 0.0138(4) 0.0099(4) 0.0266(4)
Mo4 0.0237(5) 0.0304(5) 0.0134(4) 0.0102(4) 0.0055(3) 0.0188(4)
Mo5 0.0256(5) 0.0221(5) 0.0158(4) 0.0073(4) 0.0054(4) 0.0144(4)
Mo6 0.0289(5) 0.0241(5) 0.0118(4) 0.0073(4) 0.0061(3) 0.0207(4)
Cu1 0.133(2) 0.0891(18) 0.0715(16) 0.0443(14) 0.0205(15) 0.0526(17)
Cu2 0.118(2) 0.109(2) 0.0926(18) 0.0632(16) 0.0254(15) 0.0696(17)
O1 0.028(4) 0.047(5) 0.026(4) 0.022(4) 0.006(3) 0.023(4)
O2 0.035(4) 0.040(4) 0.029(4) 0.027(4) 0.016(3) 0.025(4)
O3 0.028(4) 0.026(4) 0.013(3) 0.006(3) 0.006(3) 0.017(3)
O4 0.031(4) 0.030(4) 0.016(3) 0.017(3) 0.014(3) 0.025(3)
O5 0.026(4) 0.022(4) 0.010(3) 0.010(3) 0.008(3) 0.016(3)
O6 0.039(4) 0.035(4) 0.020(4) 0.015(3) 0.011(3) 0.028(4)
O7 0.050(5) 0.039(5) 0.028(4) 0.020(4) 0.009(4) 0.024(4)
O8 0.043(5) 0.031(4) 0.029(4) 0.020(4) 0.014(4) 0.021(4)
O9 0.038(4) 0.029(4) 0.015(4) 0.013(3) 0.007(3) 0.023(4)
O10 0.031(4) 0.032(4) 0.015(3) 0.013(3) 0.009(3) 0.023(3)
O11 0.057(5) 0.043(5) 0.035(5) 0.017(4) 0.023(4) 0.039(4)
O12 0.043(5) 0.047(5) 0.033(4) 0.022(4) 0.004(4) 0.034(4)
O13 0.031(4) 0.031(4) 0.011(3) 0.010(3) 0.009(3) 0.022(3)
O14 0.025(4) 0.033(4) 0.011(3) 0.009(3) 0.006(3) 0.024(3)
O15 0.034(4) 0.041(5) 0.024(4) 0.017(4) 0.016(3) 0.021(4)
O16 0.034(4) 0.051(5) 0.021(4) 0.018(4) 0.004(3) 0.032(4)
O17 0.034(4) 0.036(4) 0.008(3) 0.002(3) 0.000(3) 0.021(4)
O18 0.030(4) 0.026(4) 0.010(3) 0.006(3) 0.006(3) 0.020(3)
O19 0.043(5) 0.032(4) 0.028(4) 0.012(4) 0.017(4) 0.019(4)
O20 0.029(4) 0.022(4) 0.010(3) 0.005(3) 0.007(3) 0.021(3)
O21 0.040(5) 0.029(4) 0.021(4) 0.001(3) 0.007(3) 0.016(4)
O22 0.032(4) 0.024(4) 0.021(4) 0.012(3) 0.009(3) 0.020(3)
O23 0.034(4) 0.030(4) 0.034(4) 0.000(4) 0.002(4) 0.019(4)
O24 0.044(5) 0.040(5) 0.025(4) 0.016(4) 0.010(3) 0.033(4)
O25 0.040(4) 0.042(5) 0.021(4) 0.021(4) 0.013(3) 0.026(4)
O26 0.047(5) 0.048(5) 0.015(4) 0.016(4) 0.011(3) 0.026(4)
O27 0.067(6) 0.103(8) 0.019(4) 0.029(5) 0.011(4) 0.062(6)
O28 0.063(6) 0.079(7) 0.041(5) 0.029(5) 0.015(4) 0.063(6)
O29 0.058(6) 0.044(6) 0.042(5) -0.006(4) 0.006(5) 0.026(5)
O30 0.066(6) 0.058(6) 0.018(4) 0.013(4) -0.001(4) 0.032(5)
O31 0.038(4) 0.049(5) 0.011(3) 0.014(3) 0.009(3) 0.029(4)
N1 0.163(16) 0.067(10) 0.067(10) 0.035(8) 0.030(10) 0.067(11)
C1 0.17(2) 0.088(14) 0.076(14) 0.044(12) 0.048(14) 0.089(15)
N2 0.23(2) 0.144(17) 0.096(14) 0.075(13) 0.076(15) 0.146(18)
C2 0.53(7) 0.12(2) 0.073(17) 0.004(15) 0.04(3) 0.21(3)
C3 0.93(14) 0.12(2) 0.14(3) -0.05(2) -0.27(5) 0.26(5)
N3 0.190(18) 0.052(9) 0.064(10) 0.034(8) 0.005(11) 0.047(11)
N4 0.36(4) 0.15(2) 0.091(17) 0.043(17) 0.07(2) 0.12(3)
N5 0.095(11) 0.066(9) 0.068(9) 0.036(8) -0.003(8) 0.030(9)
C7 0.109(15) 0.040(9) 0.050(10) -0.006(8) -0.013(10) 0.013(10)
N6 0.118(15) 0.089(13) 0.045(10) 0.018(9) -0.024(9) 0.044(11)
C8 0.19(2) 0.058(12) 0.084(14) 0.034(12) -0.048(16) 0.034(15)
C9 0.121(17) 0.052(11) 0.111(16) 0.043(11) -0.073(13) -0.012(11)
N7 0.058(8) 0.067(8) 0.068(9) 0.039(7) 0.023(7) 0.035(7)
N8 0.081(11) 0.079(10) 0.086(11) 0.056(9) 0.017(8) 0.033(9)
N9 0.052(7) 0.093(10) 0.038(7) 0.024(7) 0.015(6) 0.045(7)
N10 0.060(8) 0.109(11) 0.032(6) -0.006(7) 0.002(6) 0.064(8)
N11 0.093(10) 0.144(13) 0.071(9) 0.078(10) 0.045(8) 0.098(10)
N12 0.056(7) 0.113(11) 0.069(8) 0.067(8) 0.030(6) 0.063(8)
N13 0.092(9) 0.059(8) 0.034(6) 0.024(6) 0.018(6) 0.051(7)
N14 0.090(9) 0.077(8) 0.023(6) 0.033(6) 0.016(6) 0.057(8)
C4 0.20(3) 0.15(2) 0.101(18) 0.098(18) 0.082(18) 0.13(2)
C5 0.160(18) 0.032(8) 0.039(9) 0.011(7) 0.015(10) 0.052(10)
C6 0.30(3) 0.055(12) 0.059(13) 0.030(10) 0.029(16) 0.089(17)
C10 0.054(10) 0.052(10) 0.078(12) 0.027(9) 0.005(9) 0.006(8)
C11 0.058(11) 0.120(16) 0.095(14) 0.054(13) 0.009(10) 0.049(12)
C12 0.092(14) 0.103(14) 0.087(13) 0.074(12) 0.031(11) 0.059(12)
C13 0.064(10) 0.111(15) 0.049(10) -0.007(10) -0.007(8) 0.059(11)
C14 0.057(9) 0.079(11) 0.047(9) 0.019(8) 0.011(7) 0.045(9)
C15 0.041(8) 0.077(11) 0.057(10) 0.018(8) 0.003(7) 0.040(8)
C16 0.20(3) 0.44(5) 0.21(3) 0.27(4) 0.16(3) 0.27(4)
C17 0.22(3) 0.40(5) 0.15(2) 0.20(3) 0.14(2) 0.28(3)
C18 0.048(9) 0.103(13) 0.089(12) 0.065(11) 0.037(8) 0.051(9)
C19 0.080(10) 0.069(10) 0.025(7) 0.012(7) -0.006(7) 0.051(9)
C20 0.083(13) 0.17(2) 0.079(13) 0.094(15) 0.052(11) 0.068(15)
C21 0.096(13) 0.17(2) 0.069(11) 0.084(13) 0.047(10) 0.102(15)
O1W 0.25(3) 0.21(3) 0.085(16) 0.064(18) 0.058(19) 0.17(3)
O2W 0.123(11) 0.130(11) 0.061(7) 0.021(8) 0.021(7) 0.097(10)
O3W 0.18(2) 0.124(16) 0.22(2) 0.059(17) 0.040(18) 0.005(14)
O4W 0.065(7) 0.154(11) 0.031(5) 0.022(6) 0.015(5) 0.077(8)
O5W 0.104(9) 0.095(9) 0.065(8) 0.022(7) 0.012(7) 0.053(8)

loop_
_atom_type_symbol
_atom_type_description
_atom_type_scat_dispersion_real
_atom_type_scat_dispersion_imag
_atom_type_scat_source
C C 0.0033 0.0016 'International Tables Vol C Tables 4.2.6.8 and 6.1.1.4'
H H 0.0000 0.0000 'International Tables Vol C Tables 4.2.6.8 and 6.1.1.4'
N N 0.0061 0.0033 'International Tables Vol C Tables 4.2.6.8 and 6.1.1.4'
O O 0.0106 0.0060 'International Tables Vol C Tables 4.2.6.8 and 6.1.1.4'
P P 0.1023 0.0942 'International Tables Vol C Tables 4.2.6.8 and 6.1.1.4'
Cu Cu 0.3201 1.2651 'International Tables Vol C Tables 4.2.6.8 and 6.1.1.4'
Mo Mo -1.6832 0.6857 'International Tables Vol C Tables 4.2.6.8 and 6.1.1.4'
Na Na 0.0362 0.0249 'International Tables Vol C Tables 4.2.6.8 and 6.1.1.4'

loop_
_geom_angle_atom_site_label_1
_geom_angle_atom_site_label_2
_geom_angle_atom_site_label_3
_geom_angle
_geom_angle_site_symmetry_1
_geom_angle_site_symmetry_3
O18 Na1 O18 180.0(3) 2_665 .
O18 Na1 O5 83.4(2) 2_665 .
O18 Na1 O5 96.6(2) . .
O18 Na1 O5 96.6(2) 2_665 2_665
O18 Na1 O5 83.4(2) . 2_665
O5 Na1 O5 180.0(3) . 2_665
O18 Na1 O10 83.5(2) 2_665 .
O18 Na1 O10 96.5(2) . .
O5 Na1 O10 98.4(2) . .
O5 Na1 O10 81.6(2) 2_665 .
O18 Na1 O10 96.5(2) 2_665 2_665
O18 Na1 O10 83.5(2) . 2_665
O5 Na1 O10 81.6(2) . 2_665
O5 Na1 O10 98.4(2) 2_665 2_665
O10 Na1 O10 180.000(1) . 2_665
O25 P1 O8 112.9(4) . .
O25 P1 O2 110.6(4) . .
O8 P1 O2 109.6(4) . .
O25 P1 O26 105.9(4) . .
O8 P1 O26 108.2(4) . .
O2 P1 O26 109.5(4) . .
O28 P2 O12 111.7(5) . .
O28 P2 O16 111.7(5) . .
O12 P2 O16 112.3(4) . .
O28 P2 O27 105.7(5) . .
O12 P2 O27 108.2(5) . .
O16 P2 O27 106.8(5) . .
O29 P3 O23 112.2(5) . .
O29 P3 O21 112.7(5) . .
O23 P3 O21 109.3(4) . .
O29 P3 O30 105.2(5) . .
O23 P3 O30 108.2(5) . .
O21 P3 O30 109.1(5) . .
O31 P4 O20 109.4(4) . .
O31 P4 O14 114.1(4) . .
O20 P4 O14 107.6(4) . .
O31 P4 O4 110.1(4) . .
O20 P4 O4 107.8(4) . .
O14 P4 O4 107.6(4) . .
O1 Mo1 O6 106.2(3) . .
O1 Mo1 O5 103.3(3) . .
O6 Mo1 O5 95.0(3) . .
O1 Mo1 O2 94.9(3) . .
O6 Mo1 O2 84.6(3) . .
O5 Mo1 O2 161.1(3) . .
O1 Mo1 O3 99.0(3) . .
O6 Mo1 O3 153.8(3) . .
O5 Mo1 O3 85.8(3) . .
O2 Mo1 O3 86.4(3) . .
O1 Mo1 O4 167.8(3) . .
O6 Mo1 O4 83.6(3) . .
O5 Mo1 O4 82.5(2) . .
O2 Mo1 O4 78.6(2) . .
O3 Mo1 O4 70.5(2) . .
O1 Mo1 Mo6 103.1(3) . .
O6 Mo1 Mo6 47.9(2) . .
O5 Mo1 Mo6 48.37(18) . .
O2 Mo1 Mo6 132.1(2) . .
O3 Mo1 Mo6 132.44(18) . .
O4 Mo1 Mo6 88.77(17) . .
O7 Mo2 O9 106.6(3) . .
O7 Mo2 O10 103.0(3) . .
O9 Mo2 O10 95.0(3) . .
O7 Mo2 O8 94.0(3) . .
O9 Mo2 O8 86.1(3) . .
O10 Mo2 O8 161.8(3) . .
O7 Mo2 O3 100.2(3) . .
O9 Mo2 O3 152.2(3) . .
O10 Mo2 O3 85.9(3) . .
O8 Mo2 O3 84.8(3) . .
O7 Mo2 O4 169.0(3) . .
O9 Mo2 O4 82.6(3) . .
O10 Mo2 O4 81.8(2) . .
O8 Mo2 O4 80.3(3) . .
O3 Mo2 O4 70.1(2) . .
O7 Mo2 Mo3 102.4(3) . .
O9 Mo2 Mo3 48.4(2) . .
O10 Mo2 Mo3 48.15(18) . .
O8 Mo2 Mo3 134.2(2) . .
O3 Mo2 Mo3 132.20(18) . .
O4 Mo2 Mo3 88.25(16) . .
O11 Mo3 O10 102.4(3) . .
O11 Mo3 O9 106.8(3) . .
O10 Mo3 O9 95.0(3) . .
O11 Mo3 O12 95.5(4) . .
O10 Mo3 O12 160.7(3) . .
O9 Mo3 O12 86.6(3) . .
O11 Mo3 O13 98.6(3) . .
O10 Mo3 O13 84.8(3) . .
O9 Mo3 O13 154.0(3) . .
O12 Mo3 O13 85.5(3) . .
O11 Mo3 O14 168.5(3) . .
O10 Mo3 O14 83.4(2) . .
O9 Mo3 O14 82.2(3) . .
O12 Mo3 O14 77.7(3) . .
O13 Mo3 O14 71.9(2) . .
O11 Mo3 Mo2 102.1(3) . .
O10 Mo3 Mo2 48.57(19) . .
O9 Mo3 Mo2 47.9(2) . .
O12 Mo3 Mo2 134.2(2) . .
O13 Mo3 Mo2 131.92(18) . .
O14 Mo3 Mo2 89.20(15) . .
O15 Mo4 O17 107.7(3) . .
O15 Mo4 O18 100.8(3) . .
O17 Mo4 O18 95.5(3) . .
O15 Mo4 O16 94.3(3) . .
O17 Mo4 O16 86.4(3) . .
O18 Mo4 O16 163.4(3) . .
O15 Mo4 O13 97.6(3) . .
O17 Mo4 O13 153.8(3) . .
O18 Mo4 O13 86.4(3) . .
O16 Mo4 O13 84.7(3) . .
O15 Mo4 O14 168.9(3) . .
O17 Mo4 O14 82.2(3) . .
O18 Mo4 O14 82.8(2) . .
O16 Mo4 O14 81.2(3) . .
O13 Mo4 O14 72.1(2) . .
O15 Mo4 Mo5 101.5(3) . .
O17 Mo4 Mo5 48.7(2) . .
O18 Mo4 Mo5 48.42(19) . .
O16 Mo4 Mo5 135.0(2) . .
O13 Mo4 Mo5 133.33(18) . .
O14 Mo4 Mo5 88.73(16) . .
O19 Mo5 O18 104.1(3) . .
O19 Mo5 O17 106.1(4) . .
O18 Mo5 O17 95.2(3) . .
O19 Mo5 O21 94.3(3) . .
O18 Mo5 O21 160.2(3) . .
O17 Mo5 O21 86.5(3) . .
O19 Mo5 O22 98.3(3) . .
O18 Mo5 O22 85.8(3) . .
O17 Mo5 O22 154.4(3) . .
O21 Mo5 O22 84.2(3) . .
O19 Mo5 O20 168.1(3) . .
O18 Mo5 O20 81.7(2) . .
O17 Mo5 O20 83.4(3) . .
O21 Mo5 O20 78.9(3) . .
O22 Mo5 O20 71.4(2) . .
O19 Mo5 Mo4 102.9(3) . .
O18 Mo5 Mo4 48.52(19) . .
O17 Mo5 Mo4 48.25(19) . .
O21 Mo5 Mo4 134.4(2) . .
O22 Mo5 Mo4 132.96(18) . .
O20 Mo5 Mo4 88.76(15) . .
O24 Mo6 O6 105.1(3) . .
O24 Mo6 O5 102.9(3) . .
O6 Mo6 O5 95.5(3) . .
O24 Mo6 O22 99.3(3) . .
O6 Mo6 O22 154.6(3) . .
O5 Mo6 O22 85.8(3) . .
O24 Mo6 O23 94.2(3) . .
O6 Mo6 O23 84.7(3) . .
O5 Mo6 O23 162.2(3) . .
O22 Mo6 O23 86.4(3) . .
O24 Mo6 O20 169.4(3) . .
O6 Mo6 O20 83.0(3) . .
O5 Mo6 O20 83.0(2) . .
O22 Mo6 O20 72.0(2) . .
O23 Mo6 O20 79.5(3) . .
O24 Mo6 Mo1 101.9(3) . .
O6 Mo6 Mo1 48.3(2) . .
O5 Mo6 Mo1 48.56(18) . .
O22 Mo6 Mo1 132.83(18) . .
O23 Mo6 Mo1 132.8(2) . .
O20 Mo6 Mo1 88.63(16) . .
O1W Cu1 N3 90.9(7) . .
O1W Cu1 N1 92.8(6) . .
N3 Cu1 N1 175.5(8) . .
N5 Cu2 N7 171.9(6) . .
P1 O2 Mo1 134.8(4) . .
Mo2 O3 Mo1 114.9(3) . .
P4 O4 Mo1 125.9(4) . .
P4 O4 Mo2 127.3(3) . .
Mo1 O4 Mo2 102.7(3) . .
Mo6 O5 Mo1 83.1(2) . .
Mo6 O5 Na1 132.1(3) . .
Mo1 O5 Na1 131.0(3) . .
Mo6 O6 Mo1 83.8(3) . .
P1 O8 Mo2 132.5(4) . .
Mo2 O9 Mo3 83.7(2) . .
Mo3 O10 Mo2 83.3(2) . .
Mo3 O10 Na1 132.6(3) . .
Mo2 O10 Na1 130.7(3) . .
P2 O12 Mo3 138.7(5) . .
Mo3 O13 Mo4 114.2(3) . .
P4 O14 Mo4 126.5(4) . .
P4 O14 Mo3 125.4(4) . .
Mo4 O14 Mo3 100.6(2) . .
P2 O16 Mo4 136.3(5) . .
Mo4 O17 Mo5 83.1(2) . .
Mo5 O18 Mo4 83.1(2) . .
Mo5 O18 Na1 133.3(3) . .
Mo4 O18 Na1 132.6(3) . .
P4 O20 Mo5 127.0(3) . .
P4 O20 Mo6 125.8(4) . .
Mo5 O20 Mo6 101.7(2) . .
P3 O21 Mo5 133.5(5) . .
Mo6 O22 Mo5 113.5(3) . .
P3 O23 Mo6 131.4(4) . .
C3 N1 C1 108.0 . .
C3 N1 Cu1 129.3(9) . .
C1 N1 Cu1 122.6(8) . .
N2 C1 N1 108.0 . .
N2 C1 H1 126.0 . .
N1 C1 H1 126.0 . .
C1 N2 C2 108.0 . .
C1 N2 H2 126.0 . .
C2 N2 H2 126.0 . .
C3 C2 N2 108.0 . .
C3 C2 H2A 126.0 . .
N2 C2 H2A 126.0 . .
N1 C3 C2 108.0 . .
N1 C3 H3 126.0 . .
C2 C3 H3 126.0 . .
C6 N3 C4 101.7(16) . .
C6 N3 Cu1 128.8(14) . .
C4 N3 Cu1 127.3(14) . .
C5 N4 C4 111(2) . .
C5 N4 H4 124.6 . .
C4 N4 H4 124.6 . .
C9 N5 C7 108.0 . .
C9 N5 Cu2 125.8(7) . .
C7 N5 Cu2 126.2(7) . .
N6 C7 N5 108.0 . .
N6 C7 H7 126.0 . .
N5 C7 H7 126.0 . .
C7 N6 C8 108.0 . .
C7 N6 H6 126.0 . .
C8 N6 H6 126.0 . .
C9 C8 N6 108.0 . .
C9 C8 H8 126.0 . .
N6 C8 H8 126.0 . .
N5 C9 C8 108.0 . .
N5 C9 H9 126.0 . .
C8 C9 H9 126.0 . .
C12 N7 C10 105.0(14) . .
C12 N7 Cu2 131.4(11) . .
C10 N7 Cu2 123.6(12) . .
C10 N8 C11 106.1(15) . .
C10 N8 H8A 127.0 . .
C11 N8 H8A 127.0 . .
C13 N9 C15 107.6(12) . .
C13 N9 H9A 126.2 . .
C15 N9 H9A 126.2 . .
C13 N10 C14 106.2(13) . .
C13 N10 H10 126.9 . .
C14 N10 H10 126.9 . .
C18 N11 C17 106.0(13) . .
C18 N11 H11 127.0 . .
C17 N11 H11 127.0 . .
C16 N12 C18 105.1(14) . .
C16 N12 H12 127.5 . .
C18 N12 H12 127.5 . .
C21 N13 C19 109.8(12) . .
C21 N13 H13 125.1 . .
C19 N13 H13 125.1 . .
C19 N14 C20 107.9(12) . .
C19 N14 H14 126.0 . .
C20 N14 H14 126.0 . .
N4 C4 N3 103(2) . .
N4 C4 H4A 128.6 . .
N3 C4 H4A 128.5 . .
C6 C5 N4 108.1(18) . .
C6 C5 H5 126.0 . .
N4 C5 H5 126.0 . .
C5 C6 N3 114.2(18) . .
C5 C6 H6A 122.9 . .
N3 C6 H6A 122.9 . .
N8 C10 N7 110.9(15) . .
N8 C10 H10A 124.6 . .
N7 C10 H10A 124.6 . .
C12 C11 N8 107.3(16) . .
C12 C11 H11A 126.4 . .
N8 C11 H11A 126.4 . .
C11 C12 N7 110.4(17) . .
C11 C12 H12A 124.8 . .
N7 C12 H12A 124.8 . .
N10 C13 N9 109.2(13) . .
N10 C13 H13A 125.4 . .
N9 C13 H13A 125.4 . .
C15 C14 N10 109.9(13) . .
C15 C14 H14A 125.0 . .
N10 C14 H14A 125.0 . .
C14 C15 N9 106.7(12) . .
C14 C15 H15 126.6 . .
N9 C15 H15 126.6 . .
N12 C16 C17 113.7(18) . .
C17 C16 C18 75.8(13) . .
N12 C16 H16 123.2 . .
C17 C16 H16 123.2 . .
C18 C16 H16 161.0 . .
C16 C17 N11 103.0(17) . .
C16 C17 H17 128.5 . .
N11 C17 H17 128.5 . .
N12 C18 N11 112.0(13) . .
N11 C18 C16 75.0(10) . .
N12 C18 H18 124.0 . .
N11 C18 H18 124.0 . .
C16 C18 H18 161.0 . .
N14 C19 N13 107.8(13) . .
N14 C19 H19 126.1 . .
N13 C19 H19 126.1 . .
N14 C20 C21 111.0(15) . .
N14 C20 H20 124.5 . .
C21 C20 H20 124.5 . .
N13 C21 C20 103.4(15) . .
N13 C21 H21 128.3 . .
C20 C21 H21 128.3 . .
Cu1 O1W Cu1 180.000(1) 2_657 .

loop_
_geom_bond_atom_site_label_1
_geom_bond_atom_site_label_2
_geom_bond_distance
_geom_bond_site_symmetry_2
Na1 O18 2.273(7) 2_665
Na1 O18 2.273(7) .
Na1 O5 2.298(6) .
Na1 O5 2.298(6) 2_665
Na1 O10 2.329(6) .
Na1 O10 2.329(6) 2_665
P1 O25 1.490(7) .
P1 O8 1.527(8) .
P1 O2 1.536(7) .
P1 O26 1.593(8) .
P2 O28 1.506(8) .
P2 O12 1.520(8) .
P2 O16 1.533(8) .
P2 O27 1.582(8) .
P3 O29 1.492(9) .
P3 O23 1.522(8) .
P3 O21 1.534(8) .
P3 O30 1.600(9) .
P4 O31 1.512(7) .
P4 O20 1.536(7) .
P4 O14 1.542(6) .
P4 O4 1.544(7) .
Mo1 O1 1.666(7) .
Mo1 O6 1.946(7) .
Mo1 O5 1.957(6) .
Mo1 O2 2.049(6) .
Mo1 O3 2.118(6) .
Mo1 O4 2.272(6) .
Mo1 Mo6 2.5918(13) .
Mo2 O7 1.671(8) .
Mo2 O9 1.936(7) .
Mo2 O10 1.957(6) .
Mo2 O8 2.073(7) .
Mo2 O3 2.115(7) .
Mo2 O4 2.295(7) .
Mo2 Mo3 2.5923(13) .
Mo3 O11 1.686(7) .
Mo3 O10 1.944(6) .
Mo3 O9 1.949(7) .
Mo3 O12 2.052(7) .
Mo3 O13 2.103(7) .
Mo3 O14 2.323(6) .
Mo4 O15 1.673(7) .
Mo4 O17 1.942(7) .
Mo4 O18 1.950(6) .
Mo4 O16 2.067(6) .
Mo4 O13 2.125(7) .
Mo4 O14 2.294(6) .
Mo4 Mo5 2.5839(12) .
Mo5 O19 1.672(7) .
Mo5 O18 1.947(6) .
Mo5 O17 1.954(7) .
Mo5 O21 2.084(7) .
Mo5 O22 2.136(7) .
Mo5 O20 2.280(6) .
Mo6 O24 1.688(7) .
Mo6 O6 1.934(7) .
Mo6 O5 1.951(6) .
Mo6 O22 2.098(7) .
Mo6 O23 2.107(7) .
Mo6 O20 2.286(6) .
Cu1 O1W 1.801(3) .
Cu1 N3 1.810(15) .
Cu1 N1 1.823(12) .
Cu2 N5 1.866(10) .
Cu2 N7 1.883(13) .
N1 C3 1.31387 .
N1 C1 1.31489 .
C1 N2 1.31489 .
C1 H1 0.9300 .
N2 C2 1.31679 .
N2 H2 0.8600 .
C2 C3 1.31215 .
C2 H2A 0.9300 .
C3 H3 0.9300 .
N3 C6 1.30(2) .
N3 C4 1.49(3) .
N4 C5 1.29(3) .
N4 C4 1.33(3) .
N4 H4 0.8600 .
N5 C9 1.34060 .
N5 C7 1.33983 .
C7 N6 1.34085 .
C7 H7 0.9300 .
N6 C8 1.34053 .
N6 H6 0.8600 .
C8 C9 1.33988 .
C8 H8 0.9300 .
C9 H9 0.9300 .
N7 C12 1.31(2) .
N7 C10 1.322(19) .
N8 C10 1.29(2) .
N8 C11 1.35(2) .
N8 H8A 0.8600 .
N9 C13 1.341(19) .
N9 C15 1.361(17) .
N9 H9A 0.8600 .
N10 C13 1.315(19) .
N10 C14 1.364(17) .
N10 H10 0.8600 .
N11 C18 1.312(18) .
N11 C17 1.36(2) .
N11 H11 0.8600 .
N12 C16 1.27(2) .
N12 C18 1.290(18) .
N12 H12 0.8600 .
N13 C21 1.314(18) .
N13 C19 1.325(16) .
N13 H13 0.8600 .
N14 C19 1.272(17) .
N14 C20 1.29(2) .
N14 H14 0.8600 .
C4 H4A 0.9300 .
C5 C6 1.27(2) .
C5 H5 0.9300 .
C6 H6A 0.9300 .
C10 H10A 0.9300 .
C11 C12 1.29(2) .
C11 H11A 0.9300 .
C12 H12A 0.9300 .
C13 H13A 0.9300 .
C14 C15 1.31(2) .
C14 H14A 0.9300 .
C15 H15 0.9300 .
C16 C17 1.33(3) .
C16 H16 0.9300 .
C17 H17 0.9300 .
C18 H18 0.9300 .
C19 H19 0.9300 .
C20 C21 1.33(2) .
C20 H20 0.9300 .
C21 H21 0.9300 .
O1W Cu1 1.801(3) 2_657

loop_
_geom_torsion_atom_site_label_1
_geom_torsion_atom_site_label_2
_geom_torsion_atom_site_label_3
_geom_torsion_atom_site_label_4
_geom_torsion
_geom_torsion_site_symmetry_1
O7 Mo2 Mo3 O11 0.5(4) .
O9 Mo2 Mo3 O11 101.8(4) .
O10 Mo2 Mo3 O11 -96.0(4) .
O8 Mo2 Mo3 O11 108.8(4) .
O3 Mo2 Mo3 O11 -115.8(4) .
O4 Mo2 Mo3 O11 -176.6(3) .
O7 Mo2 Mo3 O10 96.5(4) .
O9 Mo2 Mo3 O10 -162.2(4) .
O8 Mo2 Mo3 O10 -155.2(4) .
O3 Mo2 Mo3 O10 -19.8(3) .
O4 Mo2 Mo3 O10 -80.6(3) .
O7 Mo2 Mo3 O9 -101.4(4) .
O10 Mo2 Mo3 O9 162.2(4) .
O8 Mo2 Mo3 O9 6.9(4) .
O3 Mo2 Mo3 O9 142.4(4) .
O4 Mo2 Mo3 O9 81.6(3) .
O7 Mo2 Mo3 O12 -109.7(4) .
O9 Mo2 Mo3 O12 -8.3(4) .
O10 Mo2 Mo3 O12 153.9(4) .
O8 Mo2 Mo3 O12 -1.4(4) .
O3 Mo2 Mo3 O12 134.1(4) .
O4 Mo2 Mo3 O12 73.3(3) .
O7 Mo2 Mo3 O13 113.9(3) .
O9 Mo2 Mo3 O13 -144.7(4) .
O10 Mo2 Mo3 O13 17.4(4) .
O8 Mo2 Mo3 O13 -137.8(4) .
O3 Mo2 Mo3 O13 -2.4(3) .
O4 Mo2 Mo3 O13 -63.1(3) .
O7 Mo2 Mo3 O14 178.4(3) .
O9 Mo2 Mo3 O14 -80.2(3) .
O10 Mo2 Mo3 O14 81.9(3) .
O8 Mo2 Mo3 O14 -73.3(3) .
O3 Mo2 Mo3 O14 62.1(3) .
O4 Mo2 Mo3 O14 1.3(2) .
O15 Mo4 Mo5 O19 -3.3(4) .
O17 Mo4 Mo5 O19 100.2(4) .
O18 Mo4 Mo5 O19 -97.5(4) .
O16 Mo4 Mo5 O19 104.8(4) .
O13 Mo4 Mo5 O19 -115.4(4) .
O14 Mo4 Mo5 O19 -179.0(3) .
O15 Mo4 Mo5 O18 94.3(4) .
O17 Mo4 Mo5 O18 -162.3(4) .
O16 Mo4 Mo5 O18 -157.7(4) .
O13 Mo4 Mo5 O18 -17.9(3) .
O14 Mo4 Mo5 O18 -81.5(3) .
O15 Mo4 Mo5 O17 -103.5(4) .
O18 Mo4 Mo5 O17 162.3(4) .
O16 Mo4 Mo5 O17 4.6(4) .
O13 Mo4 Mo5 O17 144.4(4) .
O14 Mo4 Mo5 O17 80.8(3) .
O15 Mo4 Mo5 O21 -112.6(4) .
O17 Mo4 Mo5 O21 -9.1(4) .
O18 Mo4 Mo5 O21 153.1(4) .
O16 Mo4 Mo5 O21 -4.5(4) .
O13 Mo4 Mo5 O21 135.3(4) .
O14 Mo4 Mo5 O21 71.6(3) .
O15 Mo4 Mo5 O22 111.3(4) .
O17 Mo4 Mo5 O22 -145.2(4) .
O18 Mo4 Mo5 O22 17.1(3) .
O16 Mo4 Mo5 O22 -140.6(4) .
O13 Mo4 Mo5 O22 -0.8(3) .
O14 Mo4 Mo5 O22 -64.4(3) .
O15 Mo4 Mo5 O20 174.2(3) .
O17 Mo4 Mo5 O20 -82.3(3) .
O18 Mo4 Mo5 O20 80.0(3) .
O16 Mo4 Mo5 O20 -77.7(3) .
O13 Mo4 Mo5 O20 62.1(3) .
O14 Mo4 Mo5 O20 -1.5(2) .
O1 Mo1 Mo6 O24 0.4(3) .
O6 Mo1 Mo6 O24 -99.7(4) .
O5 Mo1 Mo6 O24 96.7(3) .
O2 Mo1 Mo6 O24 -108.8(4) .
O3 Mo1 Mo6 O24 116.0(3) .
O4 Mo1 Mo6 O24 177.8(3) .
O1 Mo1 Mo6 O6 100.1(4) .
O5 Mo1 Mo6 O6 -163.6(4) .
O2 Mo1 Mo6 O6 -9.1(4) .
O3 Mo1 Mo6 O6 -144.3(4) .
O4 Mo1 Mo6 O6 -82.5(3) .
O1 Mo1 Mo6 O5 -96.3(3) .
O6 Mo1 Mo6 O5 163.6(4) .
O2 Mo1 Mo6 O5 154.5(4) .
O3 Mo1 Mo6 O5 19.3(3) .
O4 Mo1 Mo6 O5 81.1(3) .
O1 Mo1 Mo6 O22 -114.5(4) .
O6 Mo1 Mo6 O22 145.4(4) .
O5 Mo1 Mo6 O22 -18.2(3) .
O2 Mo1 Mo6 O22 136.3(4) .
O3 Mo1 Mo6 O22 1.1(3) .
O4 Mo1 Mo6 O22 62.9(3) .
O1 Mo1 Mo6 O23 107.7(4) .
O6 Mo1 Mo6 O23 7.5(4) .
O5 Mo1 Mo6 O23 -156.0(4) .
O2 Mo1 Mo6 O23 -1.5(4) .
O3 Mo1 Mo6 O23 -136.8(4) .
O4 Mo1 Mo6 O23 -75.0(3) .
O1 Mo1 Mo6 O20 -178.1(3) .
O6 Mo1 Mo6 O20 81.8(3) .
O5 Mo1 Mo6 O20 -81.8(3) .
O2 Mo1 Mo6 O20 72.7(3) .
O3 Mo1 Mo6 O20 -62.5(3) .
O4 Mo1 Mo6 O20 -0.7(2) .
O25 P1 O2 Mo1 -165.2(6) .
O8 P1 O2 Mo1 -40.1(8) .
O26 P1 O2 Mo1 78.5(7) .
O1 Mo1 O2 P1 149.8(7) .
O6 Mo1 O2 P1 -104.3(7) .
O5 Mo1 O2 P1 -14.8(14) .
O3 Mo1 O2 P1 51.0(6) .
O4 Mo1 O2 P1 -19.8(6) .
Mo6 Mo1 O2 P1 -97.6(6) .
O7 Mo2 O3 Mo1 163.2(4) .
O9 Mo2 O3 Mo1 -1.3(7) .
O10 Mo2 O3 Mo1 -94.3(3) .
O8 Mo2 O3 Mo1 70.1(3) .
O4 Mo2 O3 Mo1 -11.5(3) .
Mo3 Mo2 O3 Mo1 -79.6(3) .
O1 Mo1 O3 Mo2 -162.0(3) .
O6 Mo1 O3 Mo2 2.3(8) .
O5 Mo1 O3 Mo2 95.1(3) .
O2 Mo1 O3 Mo2 -67.6(3) .
O4 Mo1 O3 Mo2 11.6(3) .
Mo6 Mo1 O3 Mo2 80.8(3) .
O31 P4 O4 Mo1 99.4(5) .
O20 P4 O4 Mo1 -19.8(5) .
O14 P4 O4 Mo1 -135.6(4) .
O31 P4 O4 Mo2 -107.4(5) .
O20 P4 O4 Mo2 133.4(4) .
O14 P4 O4 Mo2 17.6(5) .
O1 Mo1 O4 P4 180.0(12) .
O6 Mo1 O4 P4 -35.6(4) .
O5 Mo1 O4 P4 60.3(4) .
O2 Mo1 O4 P4 -121.3(5) .
O3 Mo1 O4 P4 148.5(5) .
Mo6 Mo1 O4 P4 12.2(4) .
O1 Mo1 O4 Mo2 21.6(14) .
O6 Mo1 O4 Mo2 166.0(3) .
O5 Mo1 O4 Mo2 -98.1(3) .
O2 Mo1 O4 Mo2 80.2(3) .
O3 Mo1 O4 Mo2 -9.9(2) .
Mo6 Mo1 O4 Mo2 -146.28(19) .
O7 Mo2 O4 P4 -176.3(13) .
O9 Mo2 O4 P4 36.7(4) .
O10 Mo2 O4 P4 -59.5(4) .
O8 Mo2 O4 P4 124.0(5) .
O3 Mo2 O4 P4 -148.1(5) .
Mo3 Mo2 O4 P4 -11.5(4) .
O7 Mo2 O4 Mo1 -18.2(16) .
O9 Mo2 O4 Mo1 -165.3(3) .
O10 Mo2 O4 Mo1 98.6(3) .
O8 Mo2 O4 Mo1 -78.0(3) .
O3 Mo2 O4 Mo1 10.0(2) .
Mo3 Mo2 O4 Mo1 146.51(19) .
O24 Mo6 O5 Mo1 -94.6(3) .
O6 Mo6 O5 Mo1 12.2(3) .
O22 Mo6 O5 Mo1 166.7(2) .
O23 Mo6 O5 Mo1 102.3(9) .
O20 Mo6 O5 Mo1 94.4(2) .
O24 Mo6 O5 Na1 124.0(4) .
O6 Mo6 O5 Na1 -129.1(4) .
O22 Mo6 O5 Na1 25.4(4) .
O23 Mo6 O5 Na1 -39.1(11) .
O20 Mo6 O5 Na1 -47.0(4) .
Mo1 Mo6 O5 Na1 -141.4(5) .
O1 Mo1 O5 Mo6 95.8(3) .
O6 Mo1 O5 Mo6 -12.1(3) .
O2 Mo1 O5 Mo6 -100.0(8) .
O3 Mo1 O5 Mo6 -165.9(2) .
O4 Mo1 O5 Mo6 -95.0(2) .
O1 Mo1 O5 Na1 -122.1(4) .
O6 Mo1 O5 Na1 129.9(4) .
O2 Mo1 O5 Na1 42.1(11) .
O3 Mo1 O5 Na1 -23.8(4) .
O4 Mo1 O5 Na1 47.1(4) .
Mo6 Mo1 O5 Na1 142.1(5) .
O18 Na1 O5 Mo6 -166.7(4) 2_665
O18 Na1 O5 Mo6 13.3(4) .
O10 Na1 O5 Mo6 110.9(4) .
O10 Na1 O5 Mo6 -69.1(4) 2_665
O18 Na1 O5 Mo1 68.6(4) 2_665
O18 Na1 O5 Mo1 -111.4(4) .
O10 Na1 O5 Mo1 -13.9(4) .
O10 Na1 O5 Mo1 166.1(4) 2_665
O24 Mo6 O6 Mo1 92.6(3) .
O5 Mo6 O6 Mo1 -12.3(3) .
O22 Mo6 O6 Mo1 -104.3(6) .
O23 Mo6 O6 Mo1 -174.5(3) .
O20 Mo6 O6 Mo1 -94.5(2) .
O1 Mo1 O6 Mo6 -93.2(3) .
O5 Mo1 O6 Mo6 12.2(3) .
O2 Mo1 O6 Mo6 173.3(3) .
O3 Mo1 O6 Mo6 102.9(6) .
O4 Mo1 O6 Mo6 94.1(2) .
O25 P1 O8 Mo2 168.7(5) .
O2 P1 O8 Mo2 44.9(7) .
O26 P1 O8 Mo2 -74.4(6) .
O7 Mo2 O8 P1 -158.9(6) .
O9 Mo2 O8 P1 94.7(6) .
O10 Mo2 O8 P1 0.6(13) .
O3 Mo2 O8 P1 -59.0(6) .
O4 Mo2 O8 P1 11.6(6) .
Mo3 Mo2 O8 P1 89.5(6) .
O7 Mo2 O9 Mo3 91.9(3) .
O10 Mo2 O9 Mo3 -13.2(3) .
O8 Mo2 O9 Mo3 -175.0(3) .
O3 Mo2 O9 Mo3 -103.9(5) .
O4 Mo2 O9 Mo3 -94.3(2) .
O11 Mo3 O9 Mo2 -91.2(3) .
O10 Mo3 O9 Mo2 13.3(3) .
O12 Mo3 O9 Mo2 174.0(3) .
O13 Mo3 O9 Mo2 101.7(6) .
O14 Mo3 O9 Mo2 96.0(2) .
O11 Mo3 O10 Mo2 95.2(3) .
O9 Mo3 O10 Mo2 -13.2(3) .
O12 Mo3 O10 Mo2 -106.9(8) .
O13 Mo3 O10 Mo2 -167.1(3) .
O14 Mo3 O10 Mo2 -94.8(2) .
O11 Mo3 O10 Na1 -123.2(5) .
O9 Mo3 O10 Na1 128.4(4) .
O12 Mo3 O10 Na1 34.6(11) .
O13 Mo3 O10 Na1 -25.5(4) .
O14 Mo3 O10 Na1 46.8(4) .
Mo2 Mo3 O10 Na1 141.6(5) .
O7 Mo2 O10 Mo3 -95.1(3) .
O9 Mo2 O10 Mo3 13.3(3) .
O8 Mo2 O10 Mo3 105.9(9) .
O3 Mo2 O10 Mo3 165.4(3) .
O4 Mo2 O10 Mo3 95.0(2) .
O7 Mo2 O10 Na1 122.0(4) .
O9 Mo2 O10 Na1 -129.6(4) .
O8 Mo2 O10 Na1 -37.0(11) .
O3 Mo2 O10 Na1 22.5(4) .
O4 Mo2 O10 Na1 -47.9(4) .
Mo3 Mo2 O10 Na1 -142.9(5) .
O18 Na1 O10 Mo3 167.0(4) 2_665
O18 Na1 O10 Mo3 -13.0(4) .
O5 Na1 O10 Mo3 -110.7(4) .
O5 Na1 O10 Mo3 69.3(4) 2_665
O18 Na1 O10 Mo2 -67.5(4) 2_665
O18 Na1 O10 Mo2 112.5(4) .
O5 Na1 O10 Mo2 14.8(4) .
O5 Na1 O10 Mo2 -165.2(4) 2_665
O28 P2 O12 Mo3 -110.4(7) .
O16 P2 O12 Mo3 16.0(9) .
O27 P2 O12 Mo3 133.7(7) .
O11 Mo3 O12 P2 117.9(7) .
O10 Mo3 O12 P2 -40.3(13) .
O9 Mo3 O12 P2 -135.5(7) .
O13 Mo3 O12 P2 19.7(7) .
O14 Mo3 O12 P2 -52.7(7) .
Mo2 Mo3 O12 P2 -129.3(6) .
O11 Mo3 O13 Mo4 -164.1(4) .
O10 Mo3 O13 Mo4 94.1(3) .
O9 Mo3 O13 Mo4 3.4(8) .
O12 Mo3 O13 Mo4 -69.2(3) .
O14 Mo3 O13 Mo4 9.3(3) .
Mo2 Mo3 O13 Mo4 81.1(3) .
O15 Mo4 O13 Mo3 166.6(4) .
O17 Mo4 O13 Mo3 2.2(8) .
O18 Mo4 O13 Mo3 -93.0(3) .
O16 Mo4 O13 Mo3 73.0(3) .
O14 Mo4 O13 Mo3 -9.5(3) .
Mo5 Mo4 O13 Mo3 -79.7(3) .
O31 P4 O14 Mo4 -109.4(5) .
O20 P4 O14 Mo4 12.1(5) .
O4 P4 O14 Mo4 128.1(4) .
O31 P4 O14 Mo3 107.1(5) .
O20 P4 O14 Mo3 -131.4(4) .
O4 P4 O14 Mo3 -15.4(5) .
O15 Mo4 O14 P4 -163.5(14) .
O17 Mo4 O14 P4 42.7(4) .
O18 Mo4 O14 P4 -53.9(4) .
O16 Mo4 O14 P4 130.3(5) .
O13 Mo4 O14 P4 -142.5(5) .
Mo5 Mo4 O14 P4 -5.7(4) .
O15 Mo4 O14 Mo3 -13.1(16) .
O17 Mo4 O14 Mo3 -166.9(3) .
O18 Mo4 O14 Mo3 96.5(3) .
O16 Mo4 O14 Mo3 -79.3(3) .
O13 Mo4 O14 Mo3 7.9(2) .
Mo5 Mo4 O14 Mo3 144.70(18) .
O11 Mo3 O14 P4 177.4(14) .
O10 Mo3 O14 P4 56.1(4) .
O9 Mo3 O14 P4 -39.8(4) .
O12 Mo3 O14 P4 -127.9(5) .
O13 Mo3 O14 P4 142.8(5) .
Mo2 Mo3 O14 P4 7.8(4) .
O11 Mo3 O14 Mo4 26.6(16) .
O10 Mo3 O14 Mo4 -94.7(3) .
O9 Mo3 O14 Mo4 169.3(3) .
O12 Mo3 O14 Mo4 81.2(3) .
O13 Mo3 O14 Mo4 -8.0(2) .
Mo2 Mo3 O14 Mo4 -143.07(18) .
O28 P2 O16 Mo4 118.2(6) .
O12 P2 O16 Mo4 -8.3(8) .
O27 P2 O16 Mo4 -126.7(6) .
O15 Mo4 O16 P2 -127.5(6) .
O17 Mo4 O16 P2 125.0(6) .
O18 Mo4 O16 P2 27.5(14) .
O13 Mo4 O16 P2 -30.3(6) .
O14 Mo4 O16 P2 42.3(6) .
Mo5 Mo4 O16 P2 121.5(5) .
O15 Mo4 O17 Mo5 89.9(3) .
O18 Mo4 O17 Mo5 -13.2(3) .
O16 Mo4 O17 Mo5 -176.7(3) .
O13 Mo4 O17 Mo5 -106.4(6) .
O14 Mo4 O17 Mo5 -95.2(2) .
O19 Mo5 O17 Mo4 -93.1(3) .
O18 Mo5 O17 Mo4 13.3(3) .
O21 Mo5 O17 Mo4 173.5(3) .
O22 Mo5 O17 Mo4 104.5(6) .
O20 Mo5 O17 Mo4 94.2(2) .
O19 Mo5 O18 Mo4 94.9(3) .
O17 Mo5 O18 Mo4 -13.2(3) .
O21 Mo5 O18 Mo4 -107.5(8) .
O22 Mo5 O18 Mo4 -167.6(3) .
O20 Mo5 O18 Mo4 -95.7(2) .
O19 Mo5 O18 Na1 -119.7(5) .
O17 Mo5 O18 Na1 132.2(4) .
O21 Mo5 O18 Na1 37.8(11) .
O22 Mo5 O18 Na1 -22.2(4) .
O20 Mo5 O18 Na1 49.6(4) .
Mo4 Mo5 O18 Na1 145.3(5) .
O15 Mo4 O18 Mo5 -95.9(3) .
O17 Mo4 O18 Mo5 13.3(3) .
O16 Mo4 O18 Mo5 109.4(9) .
O13 Mo4 O18 Mo5 167.1(2) .
O14 Mo4 O18 Mo5 94.7(2) .
O15 Mo4 O18 Na1 118.3(4) .
O17 Mo4 O18 Na1 -132.5(4) .
O16 Mo4 O18 Na1 -36.4(12) .
O13 Mo4 O18 Na1 21.3(4) .
O14 Mo4 O18 Na1 -51.1(4) .
Mo5 Mo4 O18 Na1 -145.8(5) .
O5 Na1 O18 Mo5 -15.2(4) .
O5 Na1 O18 Mo5 164.8(4) 2_665
O10 Na1 O18 Mo5 -114.4(4) .
O10 Na1 O18 Mo5 65.6(4) 2_665
O5 Na1 O18 Mo4 114.8(4) .
O5 Na1 O18 Mo4 -65.2(4) 2_665
O10 Na1 O18 Mo4 15.5(4) .
O10 Na1 O18 Mo4 -164.5(4) 2_665
O31 P4 O20 Mo5 110.3(5) .
O14 P4 O20 Mo5 -14.2(5) .
O4 P4 O20 Mo5 -130.0(4) .
O31 P4 O20 Mo6 -100.8(5) .
O14 P4 O20 Mo6 134.7(4) .
O4 P4 O20 Mo6 18.9(5) .
O19 Mo5 O20 P4 177.9(13) .
O18 Mo5 O20 P4 58.0(4) .
O17 Mo5 O20 P4 -38.3(4) .
O21 Mo5 O20 P4 -126.1(5) .
O22 Mo5 O20 P4 146.4(5) .
Mo4 Mo5 O20 P4 9.8(4) .
O19 Mo5 O20 Mo6 23.2(15) .
O18 Mo5 O20 Mo6 -96.7(3) .
O17 Mo5 O20 Mo6 167.0(3) .
O21 Mo5 O20 Mo6 79.3(3) .
O22 Mo5 O20 Mo6 -8.3(2) .
Mo4 Mo5 O20 Mo6 -144.89(19) .
O24 Mo6 O20 P4 177.4(14) .
O6 Mo6 O20 P4 37.8(4) .
O5 Mo6 O20 P4 -58.7(4) .
O22 Mo6 O20 P4 -146.6(5) .
O23 Mo6 O20 P4 123.7(5) .
Mo1 Mo6 O20 P4 -10.4(4) .
O24 Mo6 O20 Mo5 -27.5(16) .
O6 Mo6 O20 Mo5 -167.2(3) .
O5 Mo6 O20 Mo5 96.3(3) .
O22 Mo6 O20 Mo5 8.4(2) .
O23 Mo6 O20 Mo5 -81.2(3) .
Mo1 Mo6 O20 Mo5 144.72(19) .
O29 P3 O21 Mo5 -172.5(6) .
O23 P3 O21 Mo5 -47.0(8) .
O30 P3 O21 Mo5 71.1(7) .
O19 Mo5 O21 P3 157.0(7) .
O18 Mo5 O21 P3 -1.2(13) .
O17 Mo5 O21 P3 -97.0(7) .
O22 Mo5 O21 P3 59.1(6) .
O20 Mo5 O21 P3 -13.1(6) .
Mo4 Mo5 O21 P3 -90.2(7) .
O24 Mo6 O22 Mo5 164.1(3) .
O6 Mo6 O22 Mo5 0.6(8) .
O5 Mo6 O22 Mo5 -93.6(3) .
O23 Mo6 O22 Mo5 70.4(3) .
O20 Mo6 O22 Mo5 -9.6(3) .
Mo1 Mo6 O22 Mo5 -80.0(4) .
O19 Mo5 O22 Mo6 -164.0(4) .
O18 Mo5 O22 Mo6 92.3(3) .
O17 Mo5 O22 Mo6 -1.2(8) .
O21 Mo5 O22 Mo6 -70.6(3) .
O20 Mo5 O22 Mo6 9.7(3) .
Mo4 Mo5 O22 Mo6 79.5(3) .
O29 P3 O23 Mo6 169.2(6) .
O21 P3 O23 Mo6 43.4(8) .
O30 P3 O23 Mo6 -75.3(7) .
O24 Mo6 O23 P3 -154.7(7) .
O6 Mo6 O23 P3 100.5(7) .
O5 Mo6 O23 P3 8.7(15) .
O22 Mo6 O23 P3 -55.6(7) .
O20 Mo6 O23 P3 16.7(6) .
Mo1 Mo6 O23 P3 94.9(7) .
O1W Cu1 N1 C3 -85.0(15) .
O1W Cu1 N1 C1 98.7(14) .
C3 N1 C1 N2 0.0 .
Cu1 N1 C1 N2 177.0(14) .
N1 C1 N2 C2 0.0 .
C1 N2 C2 C3 0.0 .
C1 N1 C3 C2 0.0 .
Cu1 N1 C3 C2 -176.7(15) .
N2 C2 C3 N1 0.0 .
O1W Cu1 N3 C6 78(3) .
O1W Cu1 N3 C4 -122.1(19) .
C9 N5 C7 N6 0.0 .
Cu2 N5 C7 N6 177.7(12) .
N5 C7 N6 C8 0.0 .
C7 N6 C8 C9 0.0 .
C7 N5 C9 C8 0.0 .
Cu2 N5 C9 C8 -177.7(12) .
N6 C8 C9 N5 0.0 .
C5 N4 C4 N3 15(3) .
C6 N3 C4 N4 -14(3) .
Cu1 N3 C4 N4 -178(2) .
C4 N4 C5 C6 -10(4) .
N4 C5 C6 N3 -1(4) .
C4 N3 C6 C5 9(3) .
Cu1 N3 C6 C5 172.9(19) .
C11 N8 C10 N7 -6(2) .
C12 N7 C10 N8 4(2) .
Cu2 N7 C10 N8 -175.8(12) .
C10 N8 C11 C12 6(2) .
N8 C11 C12 N7 -4(2) .
C10 N7 C12 C11 0(2) .
Cu2 N7 C12 C11 179.6(14) .
C14 N10 C13 N9 7(2) .
C15 N9 C13 N10 -5(2) .
C13 N10 C14 C15 -6(2) .
N10 C14 C15 N9 3.0(19) .
C13 N9 C15 C14 1.0(19) .
C18 N12 C16 C17 -1(4) .
N12 C16 C17 N11 3(4) .
C18 C16 C17 N11 2(2) .
C18 N11 C17 C16 -4(3) .
C16 N12 C18 N11 -2(3) .
C17 N11 C18 N12 4(3) .
C17 N11 C18 C16 3(2) .
C17 C16 C18 N12 179(4) .
N12 C16 C18 N11 178(3) .
C17 C16 C18 N11 -3(2) .
C20 N14 C19 N13 -0.5(19) .
C21 N13 C19 N14 1.0(19) .
C19 N14 C20 C21 0(2) .
C19 N13 C21 C20 -1(2) .
N14 C20 C21 N13 1(3) .
